data_4328889
loop_
_publ_author_name
'Joseph Jankolovits'
'Choong-Sun Lim'
'Gellert Mezei'
'Jeff W. Kampf'
'Vincent L. Pecoraro'

_publ_contact_author vlpec@umich.edu
_publ_section_title
;
 Influencing the Size and Anion Selectivity of Dimeric
 Ln3+[15-Metallacrown-5] Compartments through Systematic Variation of the
 Host Side Chains and Central Metal
;
_journal_name_full 'Inorganic Chemistry'
_journal_page_first 4527
_journal_page_last 4538
_journal_paper_doi 10.1021/ic202347j
_journal_volume 51
_journal_year 2012
_chemical_formula_moiety
;
 (LaCu5C50H60N10O10)(C6H4NO2)2(NO3)(H2O)13.25
;
_chemical_formula_sum 'C63 H94.5 Cu5 La N13 O29.25'
_chemical_formula_weight 1958.63
_chemical_name_systematic
; 
 La[15-MC Cu(II), L-homopheHA-5](isonicotinate) 
;
_space_group_IT_number 92
_symmetry_cell_setting tetragonal
_symmetry_space_group_name_Hall 'P 4abw 2nw'
_symmetry_space_group_name_H-M 'P 41 21 2'
_atom_sites_solution_hydrogens geom
_atom_sites_solution_primary direct
_atom_sites_solution_secondary difmap
_audit_creation_method SHELXL-97
_cell_angle_alpha 90.00
_cell_angle_beta 90.00
_cell_angle_gamma 90.00
_cell_formula_units_Z 8
_cell_length_a 16.4964(3)
_cell_length_b 16.4964(3)
_cell_length_c 61.5156(18)
_cell_measurement_reflns_used 9953
_cell_measurement_temperature 85(2)
_cell_measurement_theta_max 45.438
_cell_measurement_theta_min 4.383
_cell_volume 16740.3(7)
_computing_structure_refinement 'SHELXL-97 (Sheldrick, 1997)'
_computing_structure_solution 'SHELXS-97 (Sheldrick, 1990)'
_diffrn_ambient_temperature 85(2)
_diffrn_measured_fraction_theta_full 0.998
_diffrn_measured_fraction_theta_max 0.998
_diffrn_radiation_monochromator graphite
_diffrn_radiation_source 'fine-focus sealed tube'
_diffrn_radiation_type MoK\a
_diffrn_radiation_wavelength 0.71073
_diffrn_reflns_av_R_equivalents 0.1020
_diffrn_reflns_av_sigmaI/netI 0.0470
_diffrn_reflns_limit_h_max 20
_diffrn_reflns_limit_h_min -20
_diffrn_reflns_limit_k_max 20
_diffrn_reflns_limit_k_min -20
_diffrn_reflns_limit_l_max 74
_diffrn_reflns_limit_l_min -75
_diffrn_reflns_number 314012
_diffrn_reflns_theta_full 25.81
_diffrn_reflns_theta_max 25.81
_diffrn_reflns_theta_min 1.75
_exptl_absorpt_coefficient_mu 1.830
_exptl_absorpt_correction_T_max 0.9472
_exptl_absorpt_correction_T_min 0.6999
_exptl_absorpt_correction_type multi-scan
_exptl_absorpt_process_details
;
  Blessing, R. Acta Cryst. (1995) A51 33-38.
  Sheldrick, G.  SADABS (Version 2008/1) Bruker AXS area
  detector absorption and other corrections, University of
  Gottingen, Germany 2008.
;
_exptl_crystal_colour purple
_exptl_crystal_density_diffrn 1.554
_exptl_crystal_description plate
_exptl_crystal_F_000 7996
_exptl_crystal_size_max 0.21
_exptl_crystal_size_mid 0.17
_exptl_crystal_size_min 0.03
_refine_diff_density_max 1.119
_refine_diff_density_min -1.550
_refine_diff_density_rms 0.173
_refine_ls_abs_structure_details 'Flack H D (1983), Acta Cryst. A39, 876-881'
_refine_ls_abs_structure_Flack 0.08(3)
_refine_ls_extinction_method none
_refine_ls_goodness_of_fit_ref 1.244
_refine_ls_hydrogen_treatment mixed
_refine_ls_matrix_type full
_refine_ls_number_parameters 1066
_refine_ls_number_reflns 16062
_refine_ls_number_restraints 820
_refine_ls_restrained_S_all 1.227
_refine_ls_R_factor_all 0.1051
_refine_ls_R_factor_gt 0.0948
_refine_ls_shift/su_max 0.001
_refine_ls_shift/su_mean 0.000
_refine_ls_structure_factor_coef Fsqd
_refine_ls_weighting_details 'calc w=1/[\s^2^(Fo^2^)+(0.0224P)^2^+279.5247P] where P=(Fo^2^+2Fc^2^)/3'
_refine_ls_weighting_scheme calc
_refine_ls_wR_factor_gt 0.2034
_refine_ls_wR_factor_ref 0.2075
_reflns_number_gt 14367
_reflns_number_total 16062
_reflns_threshold_expression >2sigma(I)
_cod_data_source_file ic202347j_si_002_4.cif
_cod_data_source_block La3+[15-MCCu(II),hpheHA-5](isonicotinate)
_cod_original_formula_sum 'C63 H94.50 Cu5 La N13 O29.25'
_cod_database_code 4328889

loop_
_symmetry_equiv_pos_as_xyz
'x, y, z'
'-y+1/2, x+1/2, z+1/4'
'-x, -y, z+1/2'
'y+1/2, -x+1/2, z+3/4'
'x+1/2, -y+1/2, -z+3/4'
'y, x, -z'
'-x+1/2, y+1/2, -z+1/4'
'-y, -x, -z+1/2'

loop_
_atom_site_label
_atom_site_type_symbol
_atom_site_fract_x
_atom_site_fract_y
_atom_site_fract_z
_atom_site_U_iso_or_equiv
_atom_site_adp_type
_atom_site_occupancy
_atom_site_symmetry_multiplicity
_atom_site_calc_flag
_atom_site_refinement_flags
_atom_site_disorder_assembly
_atom_site_disorder_group
La1 La 0.13815(5) 0.26148(4) 0.130219(12) 0.02746(16) Uani 1 1 d U . .
Cu1 Cu 0.13070(10) 0.15809(9) 0.18886(3) 0.0312(4) Uani 1 1 d U . .
Cu2 Cu 0.13673(11) 0.42955(9) 0.17397(3) 0.0338(4) Uani 1 1 d U . .
Cu3 Cu 0.18287(10) 0.45931(9) 0.10097(3) 0.0308(4) Uani 1 1 d U . .
Cu4 Cu 0.21687(10) 0.20960(10) 0.07040(3) 0.0349(4) Uani 1 1 d U . .
Cu5 Cu 0.14256(10) 0.02710(9) 0.12335(2) 0.0303(3) Uani 1 1 d U . .
O1 O 0.1146(6) 0.2333(6) 0.21243(15) 0.039(2) Uani 1 1 d U . .
O2 O 0.1448(6) 0.2513(4) 0.17111(13) 0.0348(19) Uani 1 1 d U . .
O3 O 0.1224(5) 0.5359(5) 0.16061(15) 0.0327(17) Uani 1 1 d U . .
O4 O 0.1795(5) 0.3999(5) 0.14638(15) 0.032(2) Uani 1 1 d . . .
O5 O 0.1852(5) 0.4519(5) 0.06990(16) 0.035(2) Uani 1 1 d . . .
O6 O 0.2088(5) 0.3455(5) 0.10144(13) 0.0288(19) Uani 1 1 d . . .
O7 O 0.1932(6) 0.0979(5) 0.06210(14) 0.034(2) Uani 1 1 d U . .
O8 O 0.1954(5) 0.1738(5) 0.09964(14) 0.0315(19) Uani 1 1 d U . .
O9 O 0.1353(5) -0.0375(5) 0.14976(13) 0.0294(17) Uani 1 1 d U . .
O10 O 0.1635(5) 0.1135(5) 0.14358(14) 0.0290(18) Uani 1 1 d U . .
N1 N 0.1126(8) 0.4563(6) 0.20451(19) 0.046(3) Uani 1 1 d . . .
H1A H 0.1537 0.4880 0.2100 0.055 Uiso 1 1 d R . .
H1B H 0.0649 0.4849 0.2055 0.055 Uiso 1 1 d R . .
N2 N 0.1357(9) 0.3241(7) 0.18343(18) 0.043(2) Uani 1 1 d U . .
N3 N 0.1655(6) 0.5790(6) 0.10383(18) 0.032(2) Uani 1 1 d U . .
H3A H 0.2146 0.6054 0.1041 0.038 Uiso 1 1 d R . .
H3B H 0.1361 0.5982 0.0922 0.038 Uiso 1 1 d R . .
N4 N 0.1714(6) 0.4640(6) 0.13146(17) 0.0286(17) Uani 1 1 d U . .
N5 N 0.2256(8) 0.2615(7) 0.04101(18) 0.043(3) Uani 1 1 d U . .
H5A H 0.2793 0.2635 0.0370 0.052 Uiso 1 1 d R . .
H5B H 0.1982 0.2308 0.0309 0.052 Uiso 1 1 d R . .
N6 N 0.2140(7) 0.3200(6) 0.07901(18) 0.032(2) Uani 1 1 d U . .
N7 N 0.1429(7) -0.0621(5) 0.10089(17) 0.030(2) Uani 1 1 d U . .
H7A H 0.1904 -0.0908 0.1023 0.036 Uiso 1 1 d R . .
H7B H 0.1003 -0.0971 0.1032 0.036 Uiso 1 1 d R . .
N8 N 0.1732(6) 0.0893(6) 0.09905(18) 0.031(2) Uani 1 1 d U . .
N9 N 0.1144(7) 0.0513(6) 0.20416(18) 0.034(3) Uani 1 1 d U . .
H9A H 0.1573 0.0425 0.2134 0.041 Uiso 1 1 d R . .
H9B H 0.0681 0.0544 0.2125 0.041 Uiso 1 1 d R . .
N10 N 0.1434(6) 0.0901(5) 0.16476(17) 0.0252(18) Uani 1 1 d U . .
C1 C 0.1220(8) 0.3074(8) 0.2040(2) 0.033(2) Uani 1 1 d U . .
C2 C 0.1082(8) 0.3811(8) 0.2180(2) 0.042(4) Uani 1 1 d . . .
H2 H 0.1523 0.3835 0.2291 0.051 Uiso 1 1 calc R . .
C3 C 0.0245(9) 0.3756(9) 0.2303(2) 0.045(4) Uani 1 1 d . . .
H3C H -0.0198 0.3797 0.2195 0.054 Uiso 1 1 calc R . .
H3D H 0.0203 0.3218 0.2373 0.054 Uiso 1 1 calc R . .
C4 C 0.0128(10) 0.4403(10) 0.2473(2) 0.054(4) Uani 1 1 d D . .
H4A H 0.0534 0.4330 0.2589 0.065 Uiso 1 1 calc R . .
H4B H 0.0218 0.4942 0.2406 0.065 Uiso 1 1 calc R . .
C5 C -0.0691(9) 0.4377(9) 0.25676(17) 0.067(5) Uani 1 1 d DU . .
C6 C -0.1084(10) 0.3682(11) 0.2626(3) 0.094(7) Uani 1 1 d DU . .
H6 H -0.0815 0.3179 0.2605 0.113 Uiso 1 1 calc R . .
C7 C -0.1851(11) 0.3676(12) 0.2714(3) 0.108(7) Uani 1 1 d DU . .
H7 H -0.2101 0.3177 0.2752 0.129 Uiso 1 1 calc R . .
C8 C -0.2243(12) 0.4376(12) 0.2745(3) 0.110(8) Uani 1 1 d DU . .
H8 H -0.2776 0.4376 0.2803 0.132 Uiso 1 1 calc R . .
C9 C -0.1879(13) 0.5085(12) 0.2693(4) 0.123(8) Uani 1 1 d DU . .
H9 H -0.2155 0.5580 0.2720 0.148 Uiso 1 1 calc R . .
C10 C -0.1103(12) 0.5106(11) 0.2599(4) 0.109(7) Uani 1 1 d DU . .
H10 H -0.0863 0.5607 0.2557 0.131 Uiso 1 1 calc R . .
C11 C 0.1385(7) 0.5270(8) 0.1403(2) 0.0325(18) Uani 1 1 d U . .
C12 C 0.1209(8) 0.5955(8) 0.1244(2) 0.037(2) Uani 1 1 d U . .
H12 H 0.1384 0.6485 0.1307 0.045 Uiso 1 1 calc R . .
C13 C 0.0259(9) 0.5953(11) 0.1203(3) 0.061(4) Uani 1 1 d U . .
H13A H 0.0105 0.5434 0.1134 0.073 Uiso 1 1 calc R . .
H13B H -0.0023 0.5985 0.1345 0.073 Uiso 1 1 calc R . .
C14 C -0.0026(9) 0.6649(10) 0.1060(3) 0.067(5) Uani 1 1 d DU . .
H14A H 0.0286 0.6654 0.0923 0.080 Uiso 1 1 calc R . .
H14B H 0.0064 0.7172 0.1135 0.080 Uiso 1 1 calc R . .
C15 C -0.0918(11) 0.6539(8) 0.1013(4) 0.109(6) Uani 1 1 d DU . .
C16 C -0.1285(11) 0.6334(13) 0.0819(3) 0.109(6) Uani 1 1 d DU . .
H16 H -0.0956 0.6224 0.0696 0.131 Uiso 1 1 calc R . .
C17 C -0.2131(12) 0.6284(13) 0.0799(4) 0.103(6) Uani 1 1 d DU . .
H17 H -0.2373 0.6178 0.0662 0.124 Uiso 1 1 calc R . .
C18 C -0.2583(12) 0.6386(17) 0.0973(4) 0.126(7) Uani 1 1 d DU . .
H18 H -0.3154 0.6333 0.0960 0.151 Uiso 1 1 calc R . .
C19 C -0.2271(13) 0.6562(14) 0.1170(4) 0.143(7) Uani 1 1 d DU . .
H19 H -0.2613 0.6604 0.1294 0.171 Uiso 1 1 calc R . .
C20 C -0.1436(13) 0.6681(17) 0.1190(4) 0.134(7) Uani 1 1 d DU . .
H20 H -0.1216 0.6860 0.1324 0.161 Uiso 1 1 calc R . .
C21 C 0.1294(7) 0.0088(6) 0.16619(19) 0.025(2) Uani 1 1 d U . .
C22 C 0.1059(9) -0.0178(9) 0.1885(2) 0.040(3) Uani 1 1 d . . .
H22 H 0.1449 -0.0610 0.1930 0.048 Uiso 1 1 calc R . .
C23 C 0.0236(9) -0.0553(8) 0.1877(2) 0.044(4) Uani 1 1 d . . .
H23A H 0.0062 -0.0664 0.2028 0.053 Uiso 1 1 calc R . .
H23B H 0.0280 -0.1081 0.1802 0.053 Uiso 1 1 calc R . .
C24 C -0.0446(8) -0.0044(9) 0.1763(2) 0.040(3) Uani 1 1 d U . .
H24A H -0.0257 0.0111 0.1616 0.048 Uiso 1 1 calc R . .
H24B H -0.0932 -0.0390 0.1745 0.048 Uiso 1 1 calc R . .
C25 C -0.0682(7) 0.0713(8) 0.1885(2) 0.036(2) Uani 1 1 d DU . .
C26 C -0.0523(8) 0.1468(8) 0.1800(2) 0.045(2) Uani 1 1 d DU . .
H26 H -0.0238 0.1515 0.1666 0.054 Uiso 1 1 calc R . .
C27 C -0.0778(9) 0.2155(9) 0.1908(2) 0.051(3) Uani 1 1 d DU . .
H27 H -0.0678 0.2671 0.1845 0.061 Uiso 1 1 calc R . .
C28 C -0.1164(8) 0.2111(9) 0.2100(2) 0.053(3) Uani 1 1 d DU . .
H28 H -0.1300 0.2594 0.2176 0.064 Uiso 1 1 calc R . .
C29 C -0.1359(8) 0.1374(9) 0.2185(2) 0.051(3) Uani 1 1 d DU . .
H29 H -0.1649 0.1341 0.2319 0.061 Uiso 1 1 calc R . .
C30 C -0.1130(8) 0.0663(9) 0.2076(2) 0.043(2) Uani 1 1 d DU . .
H30 H -0.1282 0.0148 0.2132 0.051 Uiso 1 1 calc R . .
C31 C 0.1723(6) 0.0607(7) 0.0798(2) 0.023(2) Uani 1 1 d U . .
C32 C 0.1394(9) -0.0248(7) 0.0781(2) 0.034(3) Uani 1 1 d DU . .
H32 H 0.1743 -0.0571 0.0680 0.041 Uiso 1 1 calc R . .
C33 C 0.0533(11) -0.0230(10) 0.0695(3) 0.067(5) Uani 1 1 d DU . .
H33A H 0.0201 0.0098 0.0796 0.081 Uiso 1 1 calc R . .
H33B H 0.0539 0.0056 0.0554 0.081 Uiso 1 1 calc R . .
C34 C 0.0118(13) -0.1021(11) 0.0663(3) 0.085(6) Uani 1 1 d DU . .
H34A H 0.0073 -0.1297 0.0806 0.102 Uiso 1 1 calc R . .
H34B H 0.0456 -0.1365 0.0568 0.102 Uiso 1 1 calc R . .
C35 C -0.0724(10) -0.0946(9) 0.0564(2) 0.083(6) Uani 1 1 d DU . .
C36 C -0.1316(8) -0.1445(11) 0.0643(3) 0.082(6) Uani 1 1 d DU . .
H36 H -0.1187 -0.1817 0.0756 0.099 Uiso 1 1 calc R . .
C37 C -0.2101(9) -0.1418(13) 0.0562(3) 0.097(6) Uani 1 1 d DU . .
H37 H -0.2507 -0.1754 0.0624 0.117 Uiso 1 1 calc R . .
C38 C -0.2287(11) -0.0921(13) 0.0398(3) 0.109(7) Uani 1 1 d DU . .
H38 H -0.2816 -0.0938 0.0337 0.130 Uiso 1 1 calc R . .
C39 C -0.1732(13) -0.0393(15) 0.0317(4) 0.143(9) Uani 1 1 d DU . .
H39 H -0.1877 -0.0027 0.0204 0.171 Uiso 1 1 calc R . .
C40 C -0.0939(12) -0.0393(14) 0.0402(4) 0.137(9) Uani 1 1 d DU . .
H40 H -0.0551 -0.0016 0.0349 0.164 Uiso 1 1 calc R . .
C41 C 0.1993(8) 0.3738(8) 0.0652(2) 0.036(3) Uani 1 1 d U . .
C42 C 0.1947(8) 0.3455(8) 0.0419(2) 0.039(3) Uani 1 1 d U . .
H42 H 0.2290 0.3813 0.0325 0.047 Uiso 1 1 calc R . .
C43 C 0.1077(10) 0.3519(10) 0.0350(2) 0.050(4) Uani 1 1 d . . .
H43A H 0.1037 0.3346 0.0196 0.060 Uiso 1 1 calc R . .
H43B H 0.0916 0.4096 0.0357 0.060 Uiso 1 1 calc R . .
C44 C 0.0465(10) 0.3025(10) 0.0483(3) 0.057(5) Uani 1 1 d D . .
H44A H 0.0544 0.2441 0.0453 0.068 Uiso 1 1 calc R . .
H44B H 0.0565 0.3116 0.0640 0.068 Uiso 1 1 calc R . .
C45 C -0.0406(9) 0.3257(10) 0.0430(2) 0.067(5) Uani 1 1 d DU . .
C46 C -0.0735(11) 0.3920(12) 0.0530(3) 0.083(6) Uani 1 1 d DU . .
H46 H -0.0423 0.4213 0.0633 0.099 Uiso 1 1 calc R . .
C47 C -0.1519(13) 0.4169(13) 0.0483(3) 0.104(7) Uani 1 1 d DU . .
H47 H -0.1737 0.4637 0.0551 0.124 Uiso 1 1 calc R . .
C48 C -0.1965(11) 0.3745(13) 0.0341(3) 0.085(6) Uani 1 1 d DU . .
H48 H -0.2500 0.3920 0.0309 0.102 Uiso 1 1 calc R . .
C49 C -0.1668(10) 0.3067(12) 0.0242(3) 0.078(6) Uani 1 1 d DU . .
H49 H -0.2003 0.2766 0.0145 0.093 Uiso 1 1 calc R . .
C50 C -0.0867(9) 0.2809(11) 0.0282(3) 0.069(5) Uani 1 1 d DU . .
H50 H -0.0648 0.2347 0.0211 0.083 Uiso 1 1 calc R . .
O310 O 0.0033(5) 0.0449(5) 0.12195(16) 0.035(2) Uani 1 1 d . . .
O311 O 0.0236(6) 0.1792(6) 0.11857(19) 0.049(3) Uani 1 1 d . . .
C310 C -0.0163(7) 0.1127(7) 0.1152(2) 0.031(3) Uani 1 1 d D . .
C311 C -0.0890(7) 0.1220(8) 0.1007(2) 0.050(4) Uani 1 1 d DU . .
C312 C -0.1064(9) 0.1925(9) 0.0901(3) 0.053(4) Uani 1 1 d DU . .
H312 H -0.0718 0.2380 0.0919 0.063 Uiso 1 1 calc R . .
C313 C -0.1729(11) 0.1986(9) 0.0769(3) 0.072(5) Uani 1 1 d DU . .
H313 H -0.1821 0.2486 0.0696 0.086 Uiso 1 1 calc R . .
N314 N -0.2255(9) 0.1388(9) 0.0738(3) 0.091(5) Uani 1 1 d DU . .
C315 C -0.2078(11) 0.0695(10) 0.0837(4) 0.099(7) Uani 1 1 d DU . .
H315 H -0.2431 0.0248 0.0816 0.119 Uiso 1 1 calc R . .
C316 C -0.1403(11) 0.0585(9) 0.0972(4) 0.085(6) Uani 1 1 d DU . .
H316 H -0.1303 0.0074 0.1038 0.102 Uiso 1 1 calc R . .
O320 O 0.0261(6) 0.3560(6) 0.11109(16) 0.044(2) Uani 1 1 d D . .
O321 O 0.0085(6) 0.3279(6) 0.14572(16) 0.043(2) Uani 1 1 d D . .
C320 C -0.0171(10) 0.3499(6) 0.1275(2) 0.041(4) Uani 1 1 d D . .
C321 C -0.1050(8) 0.3643(7) 0.1251(2) 0.050(3) Uani 1 1 d DU . .
C322 C -0.1400(10) 0.4044(11) 0.1081(3) 0.078(5) Uani 1 1 d DU . .
H322 H -0.1060 0.4260 0.0971 0.093 Uiso 1 1 calc R . .
C323 C -0.2224(10) 0.4152(12) 0.1063(3) 0.077(5) Uani 1 1 d DU . .
H323 H -0.2420 0.4453 0.0942 0.092 Uiso 1 1 calc R . .
N324 N -0.2762(8) 0.3860(9) 0.1203(2) 0.067(4) Uani 1 1 d DU . .
C325 C -0.2422(10) 0.3526(13) 0.1374(3) 0.104(7) Uani 1 1 d DU . .
H325 H -0.2771 0.3357 0.1489 0.125 Uiso 1 1 calc R . .
C326 C -0.1597(10) 0.3400(15) 0.1403(3) 0.103(7) Uani 1 1 d DU . .
H326 H -0.1410 0.3140 0.1532 0.124 Uiso 1 1 calc R . .
O400 O 0.2912(6) 0.2616(5) 0.13927(15) 0.038(2) Uani 1 1 d . . .
O401 O 0.3659(6) 0.1911(5) 0.07354(16) 0.043(2) Uani 1 1 d . . .
N450 N 0.3160(10) 0.2338(9) 0.1959(3) 0.083(5) Uani 1 1 d DU . .
O450 O 0.3397(11) 0.2760(12) 0.1809(3) 0.121(7) Uani 1 1 d DU L .
O452 O 0.3077(15) 0.1624(11) 0.1903(3) 0.145(8) Uani 1 1 d DU L .
O500 O 0.1715(8) 0.1715(8) 0.0000 0.081(6) Uani 1 2 d S . .
O501 O 0.5454(6) 0.3826(5) 0.12369(17) 0.044(2) Uani 1 1 d . . .
O502 O 0.4908(7) 0.4908(7) 0.0000 0.068(5) Uani 1 2 d SU . .
O503 O 0.4048(5) 0.3043(5) 0.10777(16) 0.037(2) Uani 1 1 d . . .
O504 O 0.4173(8) 0.6417(7) 0.00021(19) 0.065(3) Uani 1 1 d U . .
O505 O 0.2801(10) 0.0463(12) 0.2204(3) 0.137(8) Uani 1 1 d U . .
O506 O 0.2360(11) 1.0368(10) 0.0237(2) 0.096(5) Uani 1 1 d U . .
O520 O -0.0441(12) 0.5314(12) 0.1972(3) 0.086(6) Uani 0.75 1 d P A 1
H520 H -0.0659 0.5128 0.2084 0.129 Uiso 0.75 1 calc PR A 1
C520 C -0.0783(15) 0.4912(14) 0.1781(4) 0.064(6) Uani 0.75 1 d P A 1
H52A H -0.0873 0.5312 0.1666 0.096 Uiso 0.75 1 calc PR A 1
H52B H -0.1300 0.4658 0.1820 0.096 Uiso 0.75 1 calc PR A 1
H52C H -0.0405 0.4496 0.1729 0.096 Uiso 0.75 1 calc PR A 1
O52A O -0.029(3) 0.424(3) 0.1761(8) 0.067(15) Uani 0.25 1 d PU B 2
O525 O 0.262(2) 0.150(2) 0.2537(6) 0.128(13) Uani 0.50 1 d PU C 1
O52F O 0.213(3) 0.089(2) 0.2711(7) 0.135(14) Uani 0.50 1 d PU D 2
O531 O 0.6369(13) 0.1789(13) 0.0519(4) 0.083(7) Uani 0.60 1 d PU E 1
O53B O 0.598(2) 0.236(2) 0.0674(7) 0.089(11) Uani 0.40 1 d PU F 2
O535 O 0.3711(14) 0.3829(17) 0.0120(3) 0.170(9) Uani 1 1 d U G -1
O53Z O 0.423(2) 0.175(2) 0.0187(6) 0.119(11) Uani 0.50 1 d PU H -1
O53F O 0.4082(13) 0.2551(15) 0.0283(4) 0.161(9) Uani 1 1 d U I -2
O540 O 0.1703(15) 0.8909(18) 0.0215(4) 0.076(8) Uani 0.50 1 d PU J 1
O54A O 0.099(3) 0.894(3) 0.0089(7) 0.135(14) Uani 0.50 1 d PU K 2
O451 O 0.3083(11) 0.2542(12) 0.2155(4) 0.056(5) Uani 0.50 1 d PDU L 2

loop_
_atom_site_aniso_label
_atom_site_aniso_U_11
_atom_site_aniso_U_22
_atom_site_aniso_U_33
_atom_site_aniso_U_23
_atom_site_aniso_U_13
_atom_site_aniso_U_12
La1 0.0283(4) 0.0178(3) 0.0363(4) -0.0004(3) 0.0003(3) 0.0011(3)
Cu1 0.0325(8) 0.0249(8) 0.0361(8) 0.0018(6) 0.0007(7) 0.0037(7)
Cu2 0.0364(9) 0.0231(7) 0.0420(9) -0.0018(6) -0.0025(8) 0.0033(7)
Cu3 0.0289(8) 0.0189(7) 0.0445(9) 0.0037(7) -0.0022(7) -0.0024(6)
Cu4 0.0389(10) 0.0288(8) 0.0371(9) 0.0007(7) 0.0047(7) -0.0004(7)
Cu5 0.0285(8) 0.0249(7) 0.0375(8) 0.0015(6) 0.0008(7) 0.0006(7)
O1 0.043(5) 0.033(4) 0.041(4) -0.001(3) 0.007(4) 0.011(4)
O2 0.056(5) 0.007(3) 0.042(3) -0.001(3) 0.000(4) 0.001(4)
O3 0.021(4) 0.027(4) 0.050(4) 0.000(3) -0.007(4) 0.002(3)
O4 0.032(5) 0.017(4) 0.046(5) 0.002(4) -0.002(4) -0.001(4)
O5 0.028(5) 0.021(5) 0.056(6) 0.003(4) 0.005(4) -0.005(4)
O6 0.028(4) 0.022(4) 0.036(5) -0.007(4) 0.000(4) 0.004(4)
O7 0.038(5) 0.029(4) 0.037(4) -0.004(4) 0.002(4) 0.009(4)
O8 0.036(5) 0.016(4) 0.042(4) -0.001(3) 0.000(4) -0.007(4)
O9 0.027(4) 0.021(3) 0.041(4) -0.003(3) 0.003(4) 0.000(4)
O10 0.028(4) 0.019(4) 0.040(4) 0.001(3) 0.000(4) -0.001(3)
N1 0.073(9) 0.011(5) 0.055(8) -0.004(5) -0.009(7) 0.010(5)
N2 0.063(7) 0.028(3) 0.039(5) -0.005(3) -0.001(6) 0.001(6)
N3 0.024(5) 0.022(3) 0.049(5) -0.004(4) 0.002(4) 0.000(4)
N4 0.011(4) 0.029(4) 0.046(4) -0.002(3) -0.007(4) -0.015(3)
N5 0.058(8) 0.030(5) 0.042(5) 0.007(4) 0.003(6) -0.012(6)
N6 0.037(6) 0.012(4) 0.049(5) 0.006(4) 0.004(5) -0.005(4)
N7 0.030(5) 0.014(4) 0.045(5) -0.001(4) -0.004(5) 0.001(4)
N8 0.025(5) 0.030(5) 0.039(5) 0.000(4) 0.003(4) -0.013(4)
N9 0.032(6) 0.031(6) 0.039(6) 0.007(5) 0.004(5) -0.001(5)
N10 0.018(4) 0.011(4) 0.047(4) -0.003(3) 0.004(4) -0.009(4)
C1 0.026(6) 0.032(4) 0.041(5) -0.007(4) 0.000(5) 0.002(5)
C2 0.033(7) 0.061(10) 0.034(7) -0.014(7) -0.007(6) 0.013(7)
C3 0.053(9) 0.044(9) 0.037(8) 0.007(7) 0.009(7) 0.015(7)
C4 0.068(11) 0.051(10) 0.043(9) 0.000(7) 0.017(8) 0.007(8)
C5 0.070(10) 0.069(10) 0.063(11) 0.010(9) 0.006(9) 0.032(8)
C6 0.105(13) 0.079(10) 0.099(14) 0.040(12) 0.053(12) 0.039(10)
C7 0.109(14) 0.088(11) 0.126(16) 0.032(14) 0.058(13) 0.041(11)
C8 0.121(16) 0.087(12) 0.122(16) 0.026(14) 0.056(14) 0.050(11)
C9 0.116(16) 0.082(10) 0.17(2) -0.009(15) 0.056(15) 0.040(12)
C10 0.096(14) 0.077(10) 0.154(19) 0.002(13) 0.030(13) 0.044(10)
C11 0.014(4) 0.035(4) 0.049(3) 0.003(3) -0.005(4) 0.001(4)
C12 0.029(5) 0.034(4) 0.050(5) 0.002(4) 0.006(4) 0.005(4)
C13 0.033(6) 0.077(9) 0.073(9) 0.025(8) 0.008(7) 0.025(7)
C14 0.053(8) 0.060(10) 0.087(12) 0.011(8) -0.011(8) 0.025(8)
C15 0.068(9) 0.127(14) 0.133(14) 0.022(13) -0.047(8) -0.007(10)
C16 0.093(10) 0.098(12) 0.137(13) 0.025(12) -0.045(9) -0.041(11)
C17 0.094(11) 0.065(10) 0.151(14) 0.026(12) -0.067(10) -0.031(11)
C18 0.081(11) 0.111(13) 0.185(16) 0.011(15) -0.052(9) -0.014(13)
C19 0.082(10) 0.174(16) 0.172(15) 0.001(15) -0.029(11) -0.011(13)
C20 0.079(11) 0.169(16) 0.154(14) 0.002(14) -0.035(10) -0.001(13)
C21 0.018(5) 0.014(4) 0.042(4) -0.006(4) 0.006(4) 0.008(4)
C22 0.045(8) 0.031(7) 0.044(8) 0.001(6) 0.006(7) -0.011(6)
C23 0.058(10) 0.021(7) 0.053(9) 0.007(6) 0.018(8) -0.008(7)
C24 0.018(5) 0.048(6) 0.054(7) 0.002(5) 0.000(5) -0.014(5)
C25 0.007(4) 0.050(4) 0.051(5) 0.004(4) -0.002(4) -0.007(4)
C26 0.029(5) 0.053(5) 0.052(6) 0.007(4) -0.004(4) -0.008(5)
C27 0.037(6) 0.056(5) 0.061(6) 0.003(5) -0.012(5) 0.002(5)
C28 0.029(6) 0.066(5) 0.065(6) -0.005(5) -0.010(5) 0.010(6)
C29 0.026(5) 0.073(6) 0.055(6) -0.002(5) -0.001(5) 0.010(6)
C30 0.020(5) 0.062(5) 0.046(6) 0.005(5) -0.002(4) 0.002(5)
C31 0.009(5) 0.020(4) 0.039(5) -0.002(4) -0.002(4) 0.011(4)
C32 0.041(7) 0.022(5) 0.040(5) -0.001(4) 0.008(6) 0.005(5)
C33 0.105(14) 0.048(10) 0.049(9) 0.012(8) -0.016(10) -0.015(10)
C34 0.104(15) 0.061(12) 0.089(13) 0.012(10) -0.028(12) -0.018(11)
C35 0.076(10) 0.085(13) 0.089(13) 0.025(10) -0.021(10) -0.038(10)
C36 0.034(8) 0.122(15) 0.092(13) 0.022(10) -0.013(8) -0.026(10)
C37 0.044(8) 0.145(18) 0.104(15) 0.005(12) -0.004(9) 0.002(11)
C38 0.060(11) 0.15(2) 0.111(16) 0.008(12) -0.038(11) -0.021(11)
C39 0.088(14) 0.19(2) 0.149(19) 0.059(15) -0.057(14) -0.044(14)
C40 0.080(12) 0.18(2) 0.147(19) 0.090(15) -0.047(13) -0.044(14)
C41 0.026(6) 0.035(6) 0.048(6) 0.013(5) -0.001(5) -0.014(6)
C42 0.036(7) 0.034(6) 0.049(6) 0.014(5) 0.003(6) -0.005(6)
C43 0.067(10) 0.041(9) 0.043(9) -0.006(7) -0.014(7) -0.004(8)
C44 0.061(11) 0.051(10) 0.058(10) 0.012(8) -0.002(9) -0.018(9)
C45 0.055(10) 0.111(15) 0.035(8) 0.010(9) 0.000(8) 0.007(10)
C46 0.084(14) 0.124(17) 0.041(10) -0.003(10) -0.006(10) -0.006(13)
C47 0.113(18) 0.128(18) 0.070(13) 0.014(13) 0.016(13) 0.038(15)
C48 0.077(13) 0.115(17) 0.063(12) 0.010(12) 0.000(10) 0.019(13)
C49 0.063(12) 0.109(16) 0.061(11) 0.014(11) -0.020(9) -0.039(11)
C50 0.052(10) 0.098(14) 0.056(10) -0.003(10) -0.010(8) -0.007(10)
O310 0.031(5) 0.019(4) 0.055(6) 0.005(4) -0.005(4) 0.000(4)
O311 0.029(5) 0.033(5) 0.085(8) -0.004(5) -0.024(5) -0.005(4)
C310 0.019(6) 0.028(7) 0.044(8) 0.003(6) 0.000(5) 0.008(5)
C311 0.015(6) 0.031(7) 0.104(12) 0.003(7) -0.010(6) -0.010(5)
C312 0.058(9) 0.034(7) 0.066(10) -0.005(7) -0.008(7) -0.010(7)
C313 0.081(12) 0.023(7) 0.111(14) 0.013(8) -0.027(9) 0.006(7)
N314 0.071(10) 0.055(8) 0.148(14) 0.017(9) -0.053(10) -0.006(7)
C315 0.066(11) 0.038(8) 0.193(19) 0.020(11) -0.072(12) -0.018(8)
C316 0.059(10) 0.032(7) 0.163(17) 0.006(9) -0.059(11) -0.014(7)
O320 0.035(5) 0.046(6) 0.050(6) 0.008(5) 0.003(4) -0.016(5)
O321 0.037(6) 0.044(6) 0.047(6) 0.009(5) 0.000(4) 0.012(5)
C320 0.067(10) 0.015(6) 0.040(8) 0.003(6) -0.011(7) 0.020(6)
C321 0.051(7) 0.056(9) 0.043(8) -0.002(7) 0.008(6) 0.021(7)
C322 0.052(8) 0.103(14) 0.078(11) 0.038(10) 0.005(9) 0.024(10)
C323 0.055(8) 0.086(13) 0.089(12) 0.032(10) -0.002(8) 0.030(10)
N324 0.064(8) 0.068(10) 0.069(9) 0.001(7) 0.011(6) 0.028(7)
C325 0.049(8) 0.176(19) 0.088(12) 0.046(13) 0.012(9) 0.016(13)
C326 0.047(8) 0.162(19) 0.100(13) 0.063(13) 0.018(8) 0.016(12)
O400 0.042(5) 0.014(4) 0.057(6) -0.003(4) -0.013(4) 0.011(4)
O401 0.038(5) 0.028(5) 0.065(7) 0.006(4) 0.012(5) 0.001(4)
N450 0.071(11) 0.057(8) 0.122(11) 0.030(8) -0.050(10) 0.006(8)
O450 0.115(14) 0.155(14) 0.093(10) 0.030(10) -0.040(10) -0.072(12)
O452 0.20(2) 0.085(10) 0.147(16) -0.019(10) -0.050(15) -0.022(13)
O500 0.097(10) 0.097(10) 0.051(10) -0.017(8) 0.017(8) -0.028(12)
O501 0.042(6) 0.030(5) 0.059(7) 0.012(4) -0.003(5) 0.009(4)
O502 0.061(7) 0.061(7) 0.083(12) 0.023(7) -0.023(7) -0.020(9)
O503 0.020(4) 0.023(5) 0.070(7) 0.002(4) 0.008(4) 0.014(4)
O504 0.106(10) 0.029(6) 0.060(7) -0.011(5) 0.028(7) -0.002(6)
O505 0.069(11) 0.151(17) 0.191(19) -0.044(15) -0.063(12) 0.053(11)
O506 0.122(13) 0.100(11) 0.067(9) -0.023(8) 0.033(9) 0.016(10)
O520 0.068(12) 0.102(15) 0.088(13) 0.004(12) -0.015(10) 0.045(11)
C520 0.063(16) 0.050(14) 0.079(17) -0.007(12) -0.004(13) 0.016(12)
O52A 0.05(3) 0.06(3) 0.09(3) 0.01(3) -0.05(3) -0.03(2)
O525 0.15(3) 0.08(2) 0.15(3) -0.06(2) -0.05(2) 0.02(2)
O52F 0.18(3) 0.07(2) 0.15(3) 0.03(2) 0.00(3) -0.01(2)
O531 0.050(10) 0.065(11) 0.136(15) 0.055(11) -0.058(11) -0.038(9)
O53B 0.061(19) 0.062(19) 0.14(3) -0.02(2) -0.05(2) 0.007(16)
O535 0.117(16) 0.22(2) 0.168(19) -0.028(18) 0.033(16) -0.030(17)
O53Z 0.130(19) 0.076(16) 0.151(19) -0.039(15) -0.034(16) 0.025(14)
O53F 0.128(14) 0.157(15) 0.197(16) -0.055(14) 0.006(12) -0.024(12)
O540 0.053(12) 0.101(16) 0.076(14) -0.010(12) 0.010(11) -0.049(12)
O54A 0.13(2) 0.14(2) 0.13(2) 0.001(16) 0.015(16) -0.032(16)
O451 0.036(11) 0.044(11) 0.088(10) 0.035(9) -0.040(10) -0.026(9)

loop_
_atom_type_symbol
_atom_type_description
_atom_type_scat_dispersion_real
_atom_type_scat_dispersion_imag
_atom_type_scat_source
C C 0.0033 0.0016 'International Tables Vol C Tables 4.2.6.8 and 6.1.1.4'
H H 0.0000 0.0000 'International Tables Vol C Tables 4.2.6.8 and 6.1.1.4'
N N 0.0061 0.0033 'International Tables Vol C Tables 4.2.6.8 and 6.1.1.4'
O O 0.0106 0.0060 'International Tables Vol C Tables 4.2.6.8 and 6.1.1.4'
Cu Cu 0.3201 1.2651 'International Tables Vol C Tables 4.2.6.8 and 6.1.1.4'
La La -0.2871 2.4523 'International Tables Vol C Tables 4.2.6.8 and 6.1.1.4'

loop_
_geom_angle_atom_site_label_1
_geom_angle_atom_site_label_2
_geom_angle_atom_site_label_3
_geom_angle
O311 La1 O2 106.9(3)
O311 La1 O6 117.2(3)
O2 La1 O6 135.5(3)
O311 La1 O8 75.8(3)
O2 La1 O8 132.9(3)
O6 La1 O8 68.0(3)
O311 La1 O4 144.2(3)
O2 La1 O4 70.3(3)
O6 La1 O4 70.3(3)
O8 La1 O4 133.4(3)
O311 La1 O400 145.3(3)
O2 La1 O400 75.1(3)
O6 La1 O400 72.6(3)
O8 La1 O400 78.3(3)
O4 La1 O400 70.0(3)
O311 La1 O321 72.7(3)
O2 La1 O321 72.3(3)
O6 La1 O321 114.0(3)
O8 La1 O321 144.8(3)
O4 La1 O321 72.6(3)
O400 La1 O321 136.7(3)
O311 La1 O10 72.3(3)
O2 La1 O10 67.5(2)
O6 La1 O10 131.2(3)
O8 La1 O10 69.1(3)
O4 La1 O10 131.6(3)
O400 La1 O10 77.1(3)
O321 La1 O10 114.4(3)
O311 La1 O320 70.2(3)
O2 La1 O320 120.3(3)
O6 La1 O320 72.1(3)
O8 La1 O320 105.1(3)
O4 La1 O320 80.6(3)
O400 La1 O320 139.9(3)
O321 La1 O320 49.2(3)
O10 La1 O320 142.2(3)
O311 La1 C320 65.5(3)
O2 La1 C320 97.3(3)
O6 La1 C320 95.1(3)
O8 La1 C320 123.9(3)
O4 La1 C320 79.3(3)
O400 La1 C320 149.2(3)
O321 La1 C320 25.1(3)
O10 La1 C320 128.2(3)
O320 La1 C320 24.8(3)
N10 Cu1 O2 90.9(4)
N10 Cu1 O1 176.3(4)
O2 Cu1 O1 85.9(4)
N10 Cu1 N9 82.0(4)
O2 Cu1 N9 172.8(4)
O1 Cu1 N9 101.1(4)
N2 Cu2 O4 92.4(4)
N2 Cu2 O3 170.0(5)
O4 Cu2 O3 84.3(4)
N2 Cu2 N1 84.7(5)
O4 Cu2 N1 169.5(5)
O3 Cu2 N1 100.1(4)
N4 Cu3 O5 175.2(4)
N4 Cu3 O6 92.7(4)
O5 Cu3 O6 87.0(4)
N4 Cu3 N3 81.8(5)
O5 Cu3 N3 98.8(4)
O6 Cu3 N3 172.5(4)
N6 Cu4 O8 91.7(4)
N6 Cu4 O7 167.0(4)
O8 Cu4 O7 85.3(4)
N6 Cu4 N5 81.0(5)
O8 Cu4 N5 170.4(4)
O7 Cu4 N5 100.5(4)
N8 Cu5 O10 93.5(4)
N8 Cu5 O9 167.9(4)
O10 Cu5 O9 82.9(3)
N8 Cu5 N7 81.6(4)
O10 Cu5 N7 169.3(4)
O9 Cu5 N7 99.9(4)
N8 Cu5 O310 99.6(4)
O10 Cu5 O310 96.2(3)
O9 Cu5 O310 92.3(4)
N7 Cu5 O310 94.0(4)
C1 O1 Cu1 106.7(8)
N2 O2 Cu1 111.3(7)
N2 O2 La1 117.9(6)
Cu1 O2 La1 128.4(4)
C11 O3 Cu2 106.4(8)
N4 O4 Cu2 110.7(7)
N4 O4 La1 112.8(6)
Cu2 O4 La1 118.2(4)
C41 O5 Cu3 106.3(8)
N6 O6 Cu3 106.4(6)
N6 O6 La1 122.4(6)
Cu3 O6 La1 116.2(4)
C31 O7 Cu4 106.3(7)
N8 O8 Cu4 108.7(7)
N8 O8 La1 118.2(7)
Cu4 O8 La1 125.6(4)
C21 O9 Cu5 109.8(7)
N10 O10 Cu5 110.9(6)
N10 O10 La1 120.9(6)
Cu5 O10 La1 117.4(4)
C2 N1 Cu2 110.8(8)
C1 N2 O2 110.7(10)
C1 N2 Cu2 120.3(9)
O2 N2 Cu2 128.9(8)
C12 N3 Cu3 108.9(8)
C11 N4 O4 111.8(10)
C11 N4 Cu3 119.5(9)
O4 N4 Cu3 127.5(8)
C42 N5 Cu4 110.1(9)
C41 N6 O6 115.5(11)
C41 N6 Cu4 119.7(10)
O6 N6 Cu4 123.2(7)
C32 N7 Cu5 109.4(7)
C31 N8 O8 112.6(10)
C31 N8 Cu5 122.2(9)
O8 N8 Cu5 125.1(8)
C22 N9 Cu1 112.1(8)
C21 N10 O10 111.8(9)
C21 N10 Cu1 121.3(8)
O10 N10 Cu1 126.8(6)
N2 C1 O1 125.5(12)
N2 C1 C2 114.0(12)
O1 C1 C2 120.4(11)
N1 C2 C1 110.2(11)
N1 C2 C3 110.9(11)
C1 C2 C3 111.0(12)
C4 C3 C2 113.8(14)
C5 C4 C3 111.9(13)
C6 C5 C10 117.2(15)
C6 C5 C4 124.4(14)
C10 C5 C4 118.4(15)
C5 C6 C7 123.1(15)
C8 C7 C6 119.7(17)
C7 C8 C9 119.9(17)
C8 C9 C10 121.6(16)
C5 C10 C9 118.6(16)
O3 C11 N4 125.9(12)
O3 C11 C12 119.9(11)
N4 C11 C12 114.2(12)
N3 C12 C11 108.4(10)
N3 C12 C13 110.6(12)
C11 C12 C13 106.8(11)
C14 C13 C12 113.3(14)
C13 C14 C15 108.8(13)
C16 C15 C20 116.3(16)
C16 C15 C14 128.6(19)
C20 C15 C14 115.0(18)
C15 C16 C17 121.8(17)
C18 C17 C16 118.9(17)
C17 C18 C19 122.9(18)
C18 C19 C20 118.9(18)
C19 C20 C15 120.8(17)
O9 C21 N10 121.8(11)
O9 C21 C22 125.0(10)
N10 C21 C22 113.1(10)
C23 C22 C21 109.3(12)
C23 C22 N9 114.8(12)
C21 C22 N9 110.1(10)
C22 C23 C24 116.4(11)
C25 C24 C23 113.8(12)
C26 C25 C30 118.5(12)
C26 C25 C24 120.6(11)
C30 C25 C24 120.6(12)
C25 C26 C27 120.1(12)
C28 C27 C26 121.6(13)
C27 C28 C29 119.9(13)
C28 C29 C30 119.7(12)
C25 C30 C29 119.9(12)
N8 C31 O7 127.0(11)
N8 C31 C32 114.3(11)
O7 C31 C32 118.6(10)
C31 C32 C33 109.9(11)
C31 C32 N7 107.4(10)
C33 C32 N7 111.3(11)
C34 C33 C32 117.4(16)
C33 C34 C35 113.7(15)
C36 C35 C40 117.8(15)
C36 C35 C34 117.4(15)
C40 C35 C34 124.8(15)
C35 C36 C37 121.3(15)
C38 C37 C36 120.3(16)
C37 C38 C39 121.0(16)
C38 C39 C40 119.4(17)
C35 C40 C39 120.0(17)
N6 C41 O5 124.5(13)
N6 C41 C42 115.8(13)
O5 C41 C42 119.6(12)
N5 C42 C43 112.7(12)
N5 C42 C41 107.9(11)
C43 C42 C41 107.1(12)
C42 C43 C44 116.3(13)
C45 C44 C43 111.9(11)
C46 C45 C50 120.0(14)
C46 C45 C44 118.5(15)
C50 C45 C44 121.5(15)
C45 C46 C47 120.8(15)
C48 C47 C46 119.6(17)
C47 C48 C49 121.5(16)
C48 C49 C50 120.3(15)
C45 C50 C49 117.8(14)
C310 O310 Cu5 112.7(8)
C310 O311 La1 155.9(8)
O310 C310 O311 125.5(12)
O310 C310 C311 120.0(11)
O311 C310 C311 114.4(11)
C312 C311 C316 116.8(13)
C312 C311 C310 122.6(12)
C316 C311 C310 120.7(13)
C311 C312 C313 120.9(13)
N314 C313 C312 123.8(14)
C313 N314 C315 115.3(14)
N314 C315 C316 124.0(15)
C311 C316 C315 119.1(14)
C320 O320 La1 89.5(8)
C320 O321 La1 94.0(9)
O320 C320 O321 124.0(14)
O320 C320 C321 118.1(12)
O321 C320 C321 117.8(14)
O320 C320 La1 65.7(8)
O321 C320 La1 60.9(7)
C321 C320 La1 159.6(7)
C326 C321 C322 112.9(14)
C326 C321 C320 122.3(14)
C322 C321 C320 124.8(13)
C321 C322 C323 123.0(15)
N324 C323 C322 124.1(15)
C325 N324 C323 112.8(14)
N324 C325 C326 125.7(17)
C321 C326 C325 121.2(16)
O450 N450 O452 112(2)
O450 N450 O451 127.1(19)
O452 N450 O451 120.7(19)

loop_
_geom_bond_atom_site_label_1
_geom_bond_atom_site_label_2
_geom_bond_distance
La1 O311 2.434(9)
La1 O2 2.524(8)
La1 O6 2.533(8)
La1 O8 2.554(9)
La1 O4 2.583(8)
La1 O400 2.586(9)
La1 O321 2.585(9)
La1 O10 2.610(8)
La1 O320 2.689(10)
La1 C320 2.951(14)
Cu1 N10 1.871(10)
Cu1 O2 1.900(8)
Cu1 O1 1.926(9)
Cu1 N9 2.016(10)
Cu2 N2 1.834(11)
Cu2 O4 1.902(9)
Cu2 O3 1.951(9)
Cu2 N1 1.970(12)
Cu3 N4 1.887(11)
Cu3 O5 1.916(10)
Cu3 O6 1.925(8)
Cu3 N3 2.003(10)
Cu4 N6 1.898(10)
Cu4 O8 1.926(9)
Cu4 O7 1.951(9)
Cu4 N5 2.006(11)
Cu5 N8 1.882(11)
Cu5 O10 1.923(8)
Cu5 O9 1.946(8)
Cu5 N7 2.019(10)
Cu5 O310 2.317(9)
O1 C1 1.333(16)
O2 N2 1.428(13)
O3 C11 1.288(15)
O4 N4 1.407(13)
O5 C41 1.340(16)
O6 N6 1.445(13)
O7 C31 1.296(15)
O8 N8 1.441(12)
O9 C21 1.271(13)
O10 N10 1.398(13)
N1 C2 1.494(14)
N2 C1 1.317(17)
N3 C12 1.490(16)
N4 C11 1.291(16)
N5 C42 1.477(17)
N6 C41 1.253(16)
N7 C32 1.530(16)
N8 C31 1.275(15)
N9 C22 1.500(17)
N10 C21 1.363(14)
C1 C2 1.506(18)
C2 C3 1.576(19)
C3 C4 1.51(2)
C4 C5 1.47(2)
C5 C6 1.365(16)
C5 C10 1.395(16)
C6 C7 1.375(16)
C7 C8 1.338(17)
C8 C9 1.352(18)
C9 C10 1.406(17)
C11 C12 1.519(18)
C12 C13 1.587(19)
C13 C14 1.52(2)
C14 C15 1.51(2)
C15 C16 1.376(17)
C15 C20 1.404(17)
C16 C17 1.404(17)
C17 C18 1.317(18)
C18 C19 1.347(18)
C19 C20 1.396(18)
C21 C22 1.492(18)
C22 C23 1.49(2)
C23 C24 1.57(2)
C24 C25 1.509(19)
C25 C26 1.376(15)
C25 C30 1.389(14)
C26 C27 1.379(15)
C27 C28 1.345(16)
C28 C29 1.364(16)
C29 C30 1.405(15)
C31 C32 1.515(17)
C32 C33 1.517(17)
C33 C34 1.485(17)
C34 C35 1.52(3)
C35 C36 1.366(16)
C35 C40 1.397(16)
C36 C37 1.387(16)
C37 C38 1.338(17)
C38 C39 1.359(18)
C39 C40 1.407(17)
C41 C42 1.51(2)
C42 C43 1.50(2)
C43 C44 1.53(2)
C44 C45 1.52(2)
C45 C46 1.368(16)
C45 C50 1.395(16)
C46 C47 1.387(17)
C47 C48 1.338(18)
C48 C49 1.364(17)
C49 C50 1.410(16)
O310 C310 1.235(15)
O311 C310 1.295(15)
C310 C311 1.506(17)
C311 C312 1.364(17)
C311 C316 1.364(17)
C312 C313 1.366(19)
C313 N314 1.329(18)
N314 C315 1.330(19)
C315 C316 1.40(2)
O320 C320 1.238(17)
O321 C320 1.253(16)
C320 C321 1.48(2)
C321 C326 1.361(18)
C321 C322 1.363(18)
C322 C323 1.375(19)
C323 N324 1.327(18)
N324 C325 1.315(18)
C325 C326 1.39(2)
N450 O450 1.217(15)
N450 O452 1.235(15)
N450 O451 1.260(16)
O520 C520 1.46(3)
